data_7029641
loop_
_publ_author_name
'Adhami, Forogh'
'Safavi, Maliheh'
'Ehsani, Maryam'
'Ardestani, Sussan K.'
'Emmerling, Franziska'
'Simyari, Farzaneh'

_publ_section_title
;
 Synthesis, crystal structure, and cytotoxic activity of novel cyclic
 systems in [1,2,4]thiadiazolo[2,3-a]pyridine benzamide derivatives and
 their copper(ii) complexes.
;
_journal_issue 21
_journal_name_full 'Dalton transactions (Cambridge, England : 2003)'
_journal_page_first 7945
_journal_page_last 7957
_journal_paper_doi 10.1039/c3dt52905c
_journal_volume 43
_journal_year 2014
_chemical_formula_sum 'C14 H11 N3 O S'
_chemical_formula_weight 269.32
_chemical_name_systematic
; 
 ? 
;
_space_group_IT_number 14
_symmetry_space_group_name_Hall '-P 2yn'
_symmetry_space_group_name_H-M 'P 1 21/n 1'
_atom_sites_solution_hydrogens geom
_atom_sites_solution_primary direct
_atom_sites_solution_secondary difmap
_audit_creation_method SHELXL-97
_cell_angle_alpha 90.00
_cell_angle_beta 98.965(9)
_cell_angle_gamma 90.00
_cell_formula_units_Z 4
_cell_length_a 11.678(6)
_cell_length_b 3.995(2)
_cell_length_c 26.939(15)
_cell_measurement_temperature 294(2)
_cell_volume 1241.4(11)
_computing_cell_refinement 'SAINT (Bruker, 2001)'
_computing_data_collection 'SMART (Bruker, 2001)'
_computing_data_reduction SAINT
_computing_molecular_graphics 'SHELXTL (Bruker, 2001), ORTEPIII (Burnett & Johnson, 1996)'
_computing_publication_material 'SHELXTL (Sheldrick, 2008)'
_computing_structure_refinement 'SHELXL-97 (Sheldrick, 2008)'
_computing_structure_solution 'SHELXS-97 (Sheldrick, 2008)'
_diffrn_ambient_temperature 294(2)
_diffrn_measured_fraction_theta_full 0.993
_diffrn_measured_fraction_theta_max 0.993
_diffrn_measurement_device_type 'Bruker APEX CCD area-detector'
_diffrn_measurement_method \w/2\q
_diffrn_radiation_monochromator graphite
_diffrn_radiation_source 'fine-focus sealed tube'
_diffrn_radiation_type MoK\a
_diffrn_radiation_wavelength 0.71073
_diffrn_reflns_av_R_equivalents 0.1544
_diffrn_reflns_limit_h_max 13
_diffrn_reflns_limit_h_min -12
_diffrn_reflns_limit_k_max 4
_diffrn_reflns_limit_k_min -4
_diffrn_reflns_limit_l_max 27
_diffrn_reflns_limit_l_min -30
_diffrn_reflns_number 5715
_diffrn_reflns_theta_full 23.94
_diffrn_reflns_theta_max 23.94
_diffrn_reflns_theta_min 1.53
_exptl_absorpt_coefficient_mu 0.255
_exptl_absorpt_correction_T_max 0.2
_exptl_absorpt_correction_T_min 0.1
_exptl_absorpt_correction_type psi-scan
_exptl_absorpt_process_details 'SHELXTL (Bruker, 2001)'
_exptl_crystal_colour colorless
_exptl_crystal_density_diffrn 1.441
_exptl_crystal_density_method 'not measured'
_exptl_crystal_description block
_exptl_crystal_F_000 560
_exptl_crystal_size_max .14
_exptl_crystal_size_mid .11
_exptl_crystal_size_min .05
_refine_diff_density_max 0.499
_refine_diff_density_min -0.667
_refine_diff_density_rms 0.260
_refine_ls_extinction_method none
_refine_ls_goodness_of_fit_ref 0.971
_refine_ls_hydrogen_treatment constr
_refine_ls_matrix_type full
_refine_ls_number_parameters 173
_refine_ls_number_reflns 1924
_refine_ls_number_restraints 0
_refine_ls_restrained_S_all 0.971
_refine_ls_R_factor_all 0.0771
_refine_ls_R_factor_gt 0.0504
_refine_ls_shift/su_max 0.000
_refine_ls_shift/su_mean 0.000
_refine_ls_structure_factor_coef Fsqd
_refine_ls_weighting_details 'calc w=1/[\s^2^(Fo^2^)+(0.0751P)^2^+0.0000P] where P=(Fo^2^+2Fc^2^)/3'
_refine_ls_weighting_scheme calc
_refine_ls_wR_factor_gt 0.1265
_refine_ls_wR_factor_ref 0.1603
_reflns_number_gt 1286
_reflns_number_total 1924
_reflns_threshold_expression >2sigma(I)
_cod_data_source_file c3dt52905c5.cif
_cod_data_source_block fe065
_cod_depositor_comments 'Adding full bibliography for 7029640--7029646.cif.'
_cod_original_cell_volume 1241.4(12)
_cod_original_sg_symbol_Hall '-P 2ybn '
_cod_database_code 7029641
_diffrn_reflns_av_uneti/net 0.1327

loop_
_symmetry_equiv_pos_as_xyz
'x, y, z'
'-x+1/2, y+1/2, -z+1/2'
'-x, -y, -z'
'x-1/2, -y-1/2, z-1/2'

loop_
_atom_site_label
_atom_site_type_symbol
_atom_site_fract_x
_atom_site_fract_y
_atom_site_fract_z
_atom_site_U_iso_or_equiv
_atom_site_adp_type
_atom_site_occupancy
_atom_site_symmetry_multiplicity
_atom_site_calc_flag
_atom_site_refinement_flags
S1 S 0.88240(6) 0.2335(2) 0.01924(4) 0.0453(4) Uani 1 1 d .
O1 O 0.98631(18) 0.0268(6) 0.08528(9) 0.0545(7) Uani 1 1 d .
N1 N 0.7682(2) 0.3634(6) -0.02773(11) 0.0414(7) Uani 1 1 d .
N2 N 0.6645(2) 0.1062(7) 0.02668(11) 0.0445(7) Uani 1 1 d .
N3 N 0.7994(2) -0.0829(7) 0.09504(11) 0.0452(8) Uani 1 1 d .
C1 C 0.7784(3) 0.5343(9) -0.07106(14) 0.0500(9) Uani 1 1 d .
H1 H 0.8513 0.5954 -0.0778 0.060 Uiso 1 1 calc R
C2 C 0.6830(3) 0.6140(9) -0.10389(15) 0.0515(10) Uani 1 1 d .
H2 H 0.6905 0.7302 -0.1331 0.062 Uiso 1 1 calc R
C3 C 0.5703(3) 0.5213(8) -0.09416(14) 0.0451(9) Uani 1 1 d .
C4 C 0.5625(3) 0.3498(8) -0.05124(14) 0.0438(9) Uani 1 1 d .
H4 H 0.4902 0.2844 -0.0444 0.053 Uiso 1 1 calc R
C5 C 0.6619(3) 0.2704(7) -0.01711(14) 0.0393(8) Uani 1 1 d .
C6 C 0.7723(3) 0.0673(8) 0.05095(14) 0.0414(9) Uani 1 1 d .
C7 C 0.9144(3) -0.0956(8) 0.11096(14) 0.0447(9) Uani 1 1 d .
C8 C 0.9558(3) -0.2566(8) 0.16002(14) 0.0462(9) Uani 1 1 d .
C9 C 1.0745(3) -0.2780(9) 0.17740(16) 0.0560(11) Uani 1 1 d .
H9 H 1.1271 -0.1902 0.1583 0.067 Uiso 1 1 calc R
C10 C 1.1140(3) -0.4285(10) 0.22272(18) 0.0686(13) Uani 1 1 d .
H10 H 1.1932 -0.4409 0.2341 0.082 Uiso 1 1 calc R
C11 C 1.0375(4) -0.5608(10) 0.25145(17) 0.0716(13) Uani 1 1 d .
H11 H 1.0649 -0.6630 0.2820 0.086 Uiso 1 1 calc R
C12 C 0.9194(4) -0.5407(11) 0.23451(17) 0.0710(12) Uani 1 1 d .
H12 H 0.8671 -0.6271 0.2539 0.085 Uiso 1 1 calc R
C13 C 0.8799(3) -0.3936(10) 0.18917(15) 0.0602(11) Uani 1 1 d .
H13 H 0.8006 -0.3856 0.1777 0.072 Uiso 1 1 calc R
C14 C 0.4636(3) 0.6132(9) -0.13051(15) 0.0582(10) Uani 1 1 d .
H14A H 0.3995 0.4784 -0.1240 0.087 Uiso 1 1 calc R
H14B H 0.4773 0.5745 -0.1643 0.087 Uiso 1 1 calc R
H14C H 0.4458 0.8453 -0.1265 0.087 Uiso 1 1 calc R

loop_
_atom_site_aniso_label
_atom_site_aniso_U_11
_atom_site_aniso_U_22
_atom_site_aniso_U_33
_atom_site_aniso_U_23
_atom_site_aniso_U_13
_atom_site_aniso_U_12
S1 0.0310(5) 0.0494(6) 0.0592(7) -0.0049(5) 0.0187(4) -0.0093(4)
O1 0.0392(12) 0.0620(15) 0.0647(18) -0.0013(14) 0.0158(12) -0.0116(12)
N1 0.0328(14) 0.0406(15) 0.0557(19) -0.0059(14) 0.0221(13) -0.0094(11)
N2 0.0316(14) 0.0503(17) 0.055(2) 0.0016(16) 0.0169(13) -0.0081(13)
N3 0.0378(15) 0.0511(17) 0.0488(19) -0.0013(15) 0.0136(13) -0.0066(13)
C1 0.0438(19) 0.049(2) 0.064(3) -0.003(2) 0.0285(18) -0.0120(16)
C2 0.047(2) 0.052(2) 0.060(2) 0.005(2) 0.0236(18) -0.0074(17)
C3 0.0417(18) 0.0424(19) 0.055(2) -0.0064(19) 0.0185(16) -0.0035(15)
C4 0.0361(17) 0.0434(19) 0.056(2) -0.0058(19) 0.0196(16) -0.0075(15)
C5 0.0337(16) 0.0358(17) 0.053(2) -0.0047(17) 0.0213(15) -0.0072(14)
C6 0.0350(17) 0.0412(19) 0.053(2) -0.0097(18) 0.0219(16) -0.0092(14)
C7 0.0424(19) 0.044(2) 0.050(2) -0.0094(17) 0.0144(17) -0.0081(15)
C8 0.0438(18) 0.045(2) 0.051(2) -0.0108(18) 0.0123(17) -0.0035(15)
C9 0.047(2) 0.055(2) 0.066(3) -0.008(2) 0.0076(19) -0.0022(17)
C10 0.057(2) 0.058(3) 0.084(4) -0.005(2) -0.008(2) 0.003(2)
C11 0.089(3) 0.059(3) 0.063(3) 0.001(2) -0.001(3) 0.001(2)
C12 0.078(3) 0.078(3) 0.060(3) 0.004(2) 0.020(2) -0.008(2)
C13 0.054(2) 0.069(3) 0.059(3) -0.003(2) 0.011(2) -0.0068(19)
C14 0.055(2) 0.060(2) 0.061(3) 0.000(2) 0.0141(19) -0.0010(19)

loop_
_atom_type_symbol
_atom_type_description
_atom_type_scat_dispersion_real
_atom_type_scat_dispersion_imag
_atom_type_scat_source
C C 0.0033 0.0016 'International Tables Vol C Tables 4.2.6.8 and 6.1.1.4'
H H 0.0000 0.0000 'International Tables Vol C Tables 4.2.6.8 and 6.1.1.4'
N N 0.0061 0.0033 'International Tables Vol C Tables 4.2.6.8 and 6.1.1.4'
O O 0.0106 0.0060 'International Tables Vol C Tables 4.2.6.8 and 6.1.1.4'
S S 0.1246 0.1234 'International Tables Vol C Tables 4.2.6.8 and 6.1.1.4'

loop_
_geom_angle_atom_site_label_1
_geom_angle_atom_site_label_2
_geom_angle_atom_site_label_3
_geom_angle
N1 S1 C6 86.10(15)
N1 S1 O1 165.54(11)
C6 S1 O1 79.44(14)
C7 O1 S1 105.24(19)
C5 N1 C1 120.9(3)
C5 N1 S1 112.3(3)
C1 N1 S1 126.8(2)
C6 N2 C5 112.2(3)
C6 N3 C7 113.0(3)
C2 C1 N1 120.2(3)
C1 C2 C3 120.6(4)
C4 C3 C2 118.1(3)
C4 C3 C14 121.2(3)
C2 C3 C14 120.7(3)
C3 C4 C5 121.0(3)
N2 C5 N1 114.7(3)
N2 C5 C4 126.1(3)
N1 C5 C4 119.2(3)
N3 C6 N2 124.6(3)
N3 C6 S1 120.7(2)
N2 C6 S1 114.7(3)
O1 C7 N3 121.7(3)
O1 C7 C8 120.2(3)
N3 C7 C8 118.1(3)
C13 C8 C9 118.4(4)
C13 C8 C7 121.9(3)
C9 C8 C7 119.7(4)
C10 C9 C8 120.2(4)
C9 C10 C11 120.7(4)
C10 C11 C12 119.5(4)
C13 C12 C11 119.9(4)
C12 C13 C8 121.3(4)

loop_
_geom_bond_atom_site_label_1
_geom_bond_atom_site_label_2
_geom_bond_distance
S1 N1 1.767(3)
S1 C6 1.780(3)
S1 O1 2.156(3)
O1 C7 1.266(4)
N1 C5 1.368(4)
N1 C1 1.373(5)
N2 C6 1.333(4)
N2 C5 1.346(5)
N3 C6 1.324(5)
N3 C7 1.346(4)
C1 C2 1.348(5)
C2 C3 1.430(5)
C3 C4 1.359(5)
C3 C14 1.506(4)
C4 C5 1.400(4)
C7 C8 1.481(5)
C8 C13 1.385(5)
C8 C9 1.395(5)
C9 C10 1.374(6)
C10 C11 1.375(6)
C11 C12 1.386(6)
C12 C13 1.369(6)
